data_7718653
loop_
_publ_author_name
'Pearce, Kyle G.'
'Mahon, Mary F.'
'Hill, Michael S.'

_publ_section_title
;
 Alkylzinc-mediated transmetallation of a calcium hydride.
;
_journal_issue 22
_journal_name_full 'Dalton transactions (Cambridge, England : 2003)'
_journal_page_first 8903
_journal_page_last 8907
_journal_paper_doi 10.1039/d5dt00958h
_journal_volume 54
_journal_year 2025
_chemical_formula_moiety 'C73 H106 Ca2 N4, 2(C3.5 H4)'
_chemical_formula_sum 'C80 H114 Ca2 N4'
_chemical_formula_weight 1211.91
_chemical_properties_physical Air-sensitive,Moisture-sensitive
_space_group_crystal_system monoclinic
_space_group_IT_number 14
_space_group_name_Hall '-P 2yn'
_space_group_name_H-M_alt 'P 1 21/n 1'
_atom_sites_solution_hydrogens mixed
_atom_sites_solution_primary dual
_audit_creation_date 2024-04-15
_audit_creation_method
;
Olex2 1.5
(compiled 2024.02.16 svn.r378c4104 for OlexSys, GUI svn.r6928)
;
_audit_update_record
;
2025-03-10 deposited with the CCDC.	2025-05-07 downloaded from the CCDC.
;
_cell_angle_alpha 90
_cell_angle_beta 96.5250(10)
_cell_angle_gamma 90
_cell_formula_units_Z 4
_cell_length_a 14.75490(10)
_cell_length_b 21.8797(2)
_cell_length_c 23.3417(2)
_cell_measurement_reflns_used 32026
_cell_measurement_temperature 150.00(10)
_cell_measurement_theta_max 73.2620
_cell_measurement_theta_min 4.3120
_cell_volume 7486.65(11)
_computing_cell_refinement 'CrysAlisPro 1.171.43.106a (Rigaku OD, 2024)'
_computing_data_collection 'CrysAlisPro system (CCD 43.104a (release 22-12-2023))'
_computing_data_reduction 'CrysAlisPro 1.171.43.106a (Rigaku OD, 2024)'
_computing_molecular_graphics 'Olex2 1.5 (Dolomanov et al., 2009)'
_computing_publication_material 'Olex2 1.5 (Dolomanov et al., 2009)'
_computing_structure_refinement 'SHELXL 2019/3 (Sheldrick, 2015)'
_computing_structure_solution 'SHELXT  (Sheldrick, 2015)'
_diffrn_ambient_environment N~2~
_diffrn_ambient_temperature 150.00(10)
_diffrn_detector 'CCD plate'
_diffrn_detector_area_resol_mean 8.1150
_diffrn_detector_type EosS2
_diffrn_measured_fraction_theta_full 0.993
_diffrn_measured_fraction_theta_max 0.984
_diffrn_measurement_device 'four-circle diffractometer'
_diffrn_measurement_device_type 'SuperNova, Dual, Cu at home/near, EosS2'
_diffrn_measurement_method '\w scans'
_diffrn_radiation_monochromator mirror
_diffrn_radiation_probe x-ray
_diffrn_radiation_type 'Cu K\a'
_diffrn_radiation_wavelength 1.54184
_diffrn_reflns_av_R_equivalents 0.0554
_diffrn_reflns_av_unetI/netI 0.0331
_diffrn_reflns_Laue_measured_fraction_full 0.993
_diffrn_reflns_Laue_measured_fraction_max 0.984
_diffrn_reflns_limit_h_max 18
_diffrn_reflns_limit_h_min -18
_diffrn_reflns_limit_k_max 27
_diffrn_reflns_limit_k_min -21
_diffrn_reflns_limit_l_max 28
_diffrn_reflns_limit_l_min -28
_diffrn_reflns_number 64762
_diffrn_reflns_point_group_measured_fraction_full 0.993
_diffrn_reflns_point_group_measured_fraction_max 0.984
_diffrn_reflns_theta_full 67.684
_diffrn_reflns_theta_max 73.379
_diffrn_reflns_theta_min 3.379
_diffrn_source 'micro-focus sealed X-ray tube'
_diffrn_source_type 'SuperNova (Cu) X-ray Source'
_exptl_absorpt_coefficient_mu 1.633
_exptl_absorpt_correction_T_max 1.00000
_exptl_absorpt_correction_T_min 0.70221
_exptl_absorpt_correction_type multi-scan
_exptl_absorpt_process_details
;
CrysAlisPro 1.171.43.106a (Rigaku Oxford Diffraction, 2024)
Empirical absorption correction using spherical harmonics,
implemented in SCALE3 ABSPACK scaling algorithm.
;
_exptl_crystal_colour colourless
_exptl_crystal_colour_primary colourless
_exptl_crystal_density_diffrn 1.075
_exptl_crystal_description block
_exptl_crystal_F_000 2648
_exptl_crystal_size_max 0.249
_exptl_crystal_size_mid 0.171
_exptl_crystal_size_min 0.085
_refine_diff_density_max 0.339
_refine_diff_density_min -0.567
_refine_diff_density_rms 0.049
_refine_ls_extinction_method none
_refine_ls_goodness_of_fit_ref 1.045
_refine_ls_hydrogen_treatment mixed
_refine_ls_matrix_type full
_refine_ls_number_parameters 933
_refine_ls_number_reflns 14829
_refine_ls_number_restraints 264
_refine_ls_restrained_S_all 1.048
_refine_ls_R_factor_all 0.0521
_refine_ls_R_factor_gt 0.0478
_refine_ls_shift/su_max 0.001
_refine_ls_shift/su_mean 0.000
_refine_ls_structure_factor_coef Fsqd
_refine_ls_weighting_details 'w=1/[\s^2^(Fo^2^)+(0.0771P)^2^+1.9123P] where P=(Fo^2^+2Fc^2^)/3'
_refine_ls_weighting_scheme calc
_refine_ls_wR_factor_gt 0.1304
_refine_ls_wR_factor_ref 0.1355
_reflns_Friedel_coverage 0.000
_reflns_number_gt 13354
_reflns_number_total 14829
_reflns_threshold_expression 'I > 2\s(I)'
_cod_data_source_file d5dt00958h2.cif
_cod_data_source_block s24msh20
_cod_depositor_comments 'Adding full bibliography for 7718652--7718654.cif.'
_cod_database_code 7718653
_shelx_shelxl_version_number 2019/3
_shelx_space_group_comment
;
The symmetry employed for this shelxl refinement is uniquely defined
by the following loop, which should always be used as a source of
symmetry information in preference to the above space-group names.
They are only intended as comments.
;
_olex2_refinement_description
;
1. Fixed Uiso
 At 1.2 times of:
  All C(H) groups
 At 1.5 times of:
  All C(H,H,H) groups
2. Restrained distances
 C30-H30B = C30-H30A = C30-H30C
 0.98 with sigma of 0.005
 C85-C80 \\sim C85-C84 \\sim C85A-C80A \\sim C85A-C84A
 with sigma of 0.005
 C44A-C41 \\sim C44-C41 \\sim C42-C41 \\sim C42A-C41 \\sim C43-C41 \\sim
C43A-C41
 with sigma of 0.005
3. Uiso/Uaniso restraints and constraints
C79A \\sim C80A \\sim C81A \\sim C82A \\sim C83A \\sim C84A \\sim C85A \\sim
C79 \\sim C80 \\sim C81 \\sim C82 \\sim C83 \\sim C84 \\sim C85: within 2A with
sigma of 0.01 and sigma for terminal atoms of 0.01 within 2A
C42 \\sim C43 \\sim C44 \\sim C42A \\sim C43A \\sim C44A: within 2A with sigma
of 0.02 and sigma for terminal atoms of 0.01 within 2A
4. Others
 Fixed Sof: H75(0.5) C42(0.5) H42A(0.5) H42B(0.5) H42C(0.5) C43(0.5) H43A(0.5)
 H43B(0.5) H43C(0.5) C44(0.5) H44A(0.5) H44B(0.5) H44C(0.5) C74(0.5) H74B(0.5)
 H74A(0.5) H74C(0.5) C42A(0.5) H42D(0.5) H42E(0.5) H42F(0.5) C43A(0.5)
 H43D(0.5) H43E(0.5) H43F(0.5) C44A(0.5) H44D(0.5) H44E(0.5) H44F(0.5)
 C79A(0.33) C80A(0.33) H80A(0.33) C81A(0.33) H81A(0.33) C82A(0.33) H82A(0.33)
 C83A(0.33) H83A(0.33) C84A(0.33) H84A(0.33) C85A(0.33) H85D(0.33) H85E(0.33)
 H85F(0.33) C79(0.17) C80(0.17) H80(0.17) C81(0.17) H81(0.17) C82(0.17)
 H82(0.17) C83(0.17) H83(0.17) C84(0.17) H84(0.17) C85(0.17) H85B(0.17)
 H85A(0.17) H85C(0.17)
5.a Ternary CH refined with riding coordinates:
 C12(H12), C15(H15), C24(H24), C27(H27), C56(H56), C59(H59), C68(H68), C71(H71)
5.b Aromatic/amide H refined with riding coordinates:
 C8(H8), C9(H9), C10(H10), C20(H20), C21(H21), C22(H22), C34(H34), C46(H46),
 C52(H52), C53(H53), C54(H54), C64(H64), C65(H65), C66(H66), C75(H75), C76(H76),
  C77(H77), C80A(H80A), C81A(H81A), C82A(H82A), C83A(H83A), C84A(H84A),
 C80(H80), C81(H81), C82(H82), C83(H83), C84(H84)
5.c Fitted hexagon refined as free rotating group:
 C79A(C80A,C81A,C82A,C83A,C84A), C79(C80,C81,C82,C83,C84)
5.d Idealised Me refined as rotating group:
 C4(H4A,H4B,H4C), C5(H5A,H5B,H5C), C13(H13A,H13B,H13C), C14(H14A,H14B,H14C),
 C16(H16A,H16B,H16C), C17(H17A,H17B,H17C), C25(H25A,H25B,H25C), C26(H26A,H26B,
 H26C), C28(H28A,H28B,H28C), C29(H29A,H29B,H29C), C38(H38A,H38B,H38C), C39(H39A,
 H39B,H39C), C40(H40A,H40B,H40C), C48(H48A,H48B,H48C), C49(H49A,H49B,H49C),
 C57(H57A,H57B,H57C), C58(H58A,H58B,H58C), C60(H60A,H60B,H60C), C61(H61A,H61B,
 H61C), C69(H69A,H69B,H69C), C70(H70A,H70B,H70C), C72(H72A,H72B,H72C), C73(H73A,
 H73B,H73C), C42(H42A,H42B,H42C), C43(H43A,H43B,H43C), C44(H44A,H44B,H44C),
 C74(H74B,H74A,H74C), C42A(H42D,H42E,H42F), C43A(H43D,H43E,H43F), C44A(H44D,
 H44E,H44F), C85A(H85D,H85E,H85F), C85(H85B,H85A,H85C)
;
_olex2_submission_special_instructions 'No special instructions were received'

loop_
_space_group_symop_operation_xyz
'x, y, z'
'-x+1/2, y+1/2, -z+1/2'
'-x, -y, -z'
'x-1/2, -y-1/2, z-1/2'

loop_
_atom_site_label
_atom_site_type_symbol
_atom_site_fract_x
_atom_site_fract_y
_atom_site_fract_z
_atom_site_U_iso_or_equiv
_atom_site_adp_type
_atom_site_occupancy
_atom_site_site_symmetry_order
_atom_site_calc_flag
_atom_site_refinement_flags_posn
_atom_site_refinement_flags_adp
_atom_site_refinement_flags_occupancy
_atom_site_disorder_assembly
_atom_site_disorder_group
Ca1 Ca 0.40479(2) 0.26620(2) 0.26542(2) 0.02466(8) Uani 1 1 d . . . . .
H30A H 0.4155(13) 0.2336(11) 0.1588(13) 0.093(10) Uiso 1 1 d D . . . .
H36 H 0.4922(13) 0.2651(8) 0.3652(8) 0.033(5) Uiso 1 1 d . . . . .
Ca2 Ca 0.58317(2) 0.33465(2) 0.21469(2) 0.02553(9) Uani 1 1 d . . . . .
H30B H 0.467(2) 0.2853(13) 0.1342(9) 0.118(12) Uiso 1 1 d D . . . .
H30C H 0.5174(16) 0.2325(12) 0.1596(14) 0.103(11) Uiso 1 1 d D . . . .
H32 H 0.5672(12) 0.4256(8) 0.2856(8) 0.030(4) Uiso 1 1 d . . . . .
N1 N 0.26608(8) 0.26965(5) 0.30590(5) 0.0245(2) Uani 1 1 d . . . . .
N2 N 0.38901(8) 0.16272(5) 0.28575(6) 0.0263(3) Uani 1 1 d . . . . .
N3 N 0.74050(8) 0.34193(5) 0.20995(6) 0.0273(3) Uani 1 1 d . . . . .
N4 N 0.58020(9) 0.40948(6) 0.14350(6) 0.0281(3) Uani 1 1 d . . . . .
C1 C 0.34450(10) 0.13978(6) 0.32735(7) 0.0274(3) Uani 1 1 d . . . . .
C2 C 0.27624(11) 0.17118(7) 0.35293(7) 0.0298(3) Uani 1 1 d . . . . .
H2 H 0.2486(13) 0.1474(9) 0.3805(8) 0.033(5) Uiso 1 1 d . . . . .
C3 C 0.23288(10) 0.22734(7) 0.33814(7) 0.0272(3) Uani 1 1 d . . . . .
C4 C 0.36242(12) 0.07467(7) 0.34806(8) 0.0376(4) Uani 1 1 d . . . . .
H4A H 0.349778 0.046460 0.315525 0.056 Uiso 1 1 calc R U . . .
H4B H 0.322692 0.064889 0.377711 0.056 Uiso 1 1 calc R U . . .
H4C H 0.426349 0.070619 0.364329 0.056 Uiso 1 1 calc R U . . .
C5 C 0.14095(13) 0.23573(8) 0.35986(10) 0.0440(4) Uani 1 1 d . . . . .
H5A H 0.144961 0.268356 0.388801 0.066 Uiso 1 1 calc R U . . .
H5B H 0.122792 0.197528 0.377265 0.066 Uiso 1 1 calc R U . . .
H5C H 0.095523 0.246752 0.327574 0.066 Uiso 1 1 calc R U . . .
C6 C 0.44291(10) 0.12210(6) 0.25509(7) 0.0282(3) Uani 1 1 d . . . . .
C7 C 0.53343(11) 0.10784(7) 0.27651(8) 0.0321(3) Uani 1 1 d . . . . .
C8 C 0.58416(12) 0.07000(8) 0.24385(9) 0.0394(4) Uani 1 1 d . . . . .
H8 H 0.644895 0.059326 0.258294 0.047 Uiso 1 1 calc R U . . .
C9 C 0.54713(13) 0.04799(8) 0.19095(9) 0.0412(4) Uani 1 1 d . . . . .
H9 H 0.582001 0.021742 0.169542 0.049 Uiso 1 1 calc R U . . .
C10 C 0.45940(12) 0.06403(7) 0.16900(8) 0.0363(4) Uani 1 1 d . . . . .
H10 H 0.435290 0.049602 0.131991 0.044 Uiso 1 1 calc R U . . .
C11 C 0.40551(11) 0.10110(7) 0.20025(7) 0.0309(3) Uani 1 1 d . . . . .
C12 C 0.57830(11) 0.13600(7) 0.33211(8) 0.0364(4) Uani 1 1 d . . . . .
H12 H 0.529440 0.155754 0.352065 0.044 Uiso 1 1 calc R U . . .
C13 C 0.62709(18) 0.08929(10) 0.37359(11) 0.0672(7) Uani 1 1 d . . . . .
H13A H 0.585438 0.055528 0.379378 0.101 Uiso 1 1 calc R U . . .
H13B H 0.646339 0.109003 0.410682 0.101 Uiso 1 1 calc R U . . .
H13C H 0.680730 0.073421 0.357280 0.101 Uiso 1 1 calc R U . . .
C14 C 0.64451(14) 0.18620(10) 0.31736(12) 0.0576(6) Uani 1 1 d . . . . .
H14A H 0.693427 0.167962 0.297928 0.086 Uiso 1 1 calc R U . . .
H14B H 0.670831 0.206358 0.352908 0.086 Uiso 1 1 calc R U . . .
H14C H 0.611553 0.216343 0.291842 0.086 Uiso 1 1 calc R U . . .
C15 C 0.30969(12) 0.12002(7) 0.17529(7) 0.0343(3) Uani 1 1 d . . . . .
H15 H 0.302271 0.163810 0.186112 0.041 Uiso 1 1 calc R U . . .
C16 C 0.29376(16) 0.11696(11) 0.10975(9) 0.0544(5) Uani 1 1 d . . . . .
H16A H 0.340766 0.140842 0.093366 0.082 Uiso 1 1 calc R U . . .
H16B H 0.233470 0.133764 0.096422 0.082 Uiso 1 1 calc R U . . .
H16C H 0.296802 0.074318 0.097273 0.082 Uiso 1 1 calc R U . . .
C17 C 0.23556(12) 0.08406(8) 0.20161(9) 0.0421(4) Uani 1 1 d . . . . .
H17A H 0.243388 0.040296 0.194727 0.063 Uiso 1 1 calc R U . . .
H17B H 0.175370 0.097136 0.183748 0.063 Uiso 1 1 calc R U . . .
H17C H 0.240504 0.091748 0.243216 0.063 Uiso 1 1 calc R U . . .
C18 C 0.21357(9) 0.32356(7) 0.29055(7) 0.0250(3) Uani 1 1 d . . . . .
C19 C 0.16871(11) 0.32807(7) 0.23405(7) 0.0311(3) Uani 1 1 d . . . . .
C20 C 0.12116(11) 0.38141(8) 0.21744(8) 0.0358(4) Uani 1 1 d . . . . .
H20 H 0.091613 0.384832 0.179242 0.043 Uiso 1 1 calc R U . . .
C21 C 0.11614(11) 0.42933(7) 0.25537(8) 0.0346(4) Uani 1 1 d . . . . .
H21 H 0.082062 0.464951 0.243777 0.042 Uiso 1 1 calc R U . . .
C22 C 0.16139(10) 0.42489(7) 0.31056(8) 0.0320(3) Uani 1 1 d . . . . .
H22 H 0.158262 0.457985 0.336612 0.038 Uiso 1 1 calc R U . . .
C23 C 0.21135(10) 0.37306(7) 0.32875(7) 0.0270(3) Uani 1 1 d . . . . .
C24 C 0.17027(14) 0.27532(9) 0.19207(8) 0.0444(4) Uani 1 1 d . . . . .
H24 H 0.213307 0.243999 0.210737 0.053 Uiso 1 1 calc R U . . .
C25 C 0.0779(2) 0.24549(16) 0.18087(18) 0.1061(13) Uani 1 1 d . . . . .
H25A H 0.058042 0.232009 0.217489 0.159 Uiso 1 1 calc R U . . .
H25B H 0.081760 0.210136 0.155488 0.159 Uiso 1 1 calc R U . . .
H25C H 0.033848 0.274931 0.162356 0.159 Uiso 1 1 calc R U . . .
C26 C 0.2065(3) 0.29470(15) 0.13669(12) 0.0892(10) Uani 1 1 d . . . . .
H26A H 0.164338 0.324120 0.116281 0.134 Uiso 1 1 calc R U . . .
H26B H 0.211943 0.258781 0.112239 0.134 Uiso 1 1 calc R U . . .
H26C H 0.266507 0.313724 0.145722 0.134 Uiso 1 1 calc R U . . .
C27 C 0.26281(12) 0.37257(7) 0.38915(7) 0.0333(3) Uani 1 1 d . . . . .
H27 H 0.292841 0.331797 0.395694 0.040 Uiso 1 1 calc R U . . .
C28 C 0.19886(16) 0.38236(11) 0.43586(9) 0.0563(5) Uani 1 1 d . . . . .
H28A H 0.173509 0.423779 0.432578 0.084 Uiso 1 1 calc R U . . .
H28B H 0.233155 0.377075 0.474021 0.084 Uiso 1 1 calc R U . . .
H28C H 0.149108 0.352487 0.430792 0.084 Uiso 1 1 calc R U . . .
C29 C 0.33694(12) 0.42164(8) 0.39466(8) 0.0411(4) Uani 1 1 d . . . . .
H29A H 0.377562 0.415478 0.364739 0.062 Uiso 1 1 calc R U . . .
H29B H 0.372217 0.418800 0.432763 0.062 Uiso 1 1 calc R U . . .
H29C H 0.308607 0.462109 0.390028 0.062 Uiso 1 1 calc R U . . .
C30 C 0.46859(13) 0.25992(8) 0.16884(8) 0.0378(4) Uani 1 1 d D . . . .
C31 C 0.52448(10) 0.33947(7) 0.31241(7) 0.0267(3) Uani 1 1 d . . . . .
C32 C 0.55999(10) 0.39890(7) 0.32025(7) 0.0288(3) Uani 1 1 d . . . . .
C33 C 0.58476(10) 0.42617(7) 0.37391(7) 0.0303(3) Uani 1 1 d . . . . .
C34 C 0.57465(11) 0.39171(8) 0.42279(7) 0.0326(3) Uani 1 1 d . . . . .
H34 H 0.591760 0.409153 0.459713 0.039 Uiso 1 1 calc R U . . .
C35 C 0.54011(11) 0.33223(7) 0.41932(7) 0.0306(3) Uani 1 1 d . . . . .
C36 C 0.51594(10) 0.30817(7) 0.36446(7) 0.0280(3) Uani 1 1 d . . . . .
C37 C 0.61924(12) 0.49258(7) 0.37741(8) 0.0379(4) Uani 1 1 d . . . . .
C38 C 0.64546(16) 0.51349(9) 0.43980(10) 0.0542(5) Uani 1 1 d . . . . .
H38A H 0.591500 0.512371 0.460685 0.081 Uiso 1 1 calc R U . . .
H38B H 0.669306 0.555300 0.439939 0.081 Uiso 1 1 calc R U . . .
H38C H 0.692341 0.486159 0.458650 0.081 Uiso 1 1 calc R U . . .
C39 C 0.70378(13) 0.49852(9) 0.34496(10) 0.0498(5) Uani 1 1 d . . . . .
H39A H 0.751776 0.471107 0.362320 0.075 Uiso 1 1 calc R U . . .
H39B H 0.725846 0.540790 0.347460 0.075 Uiso 1 1 calc R U . . .
H39C H 0.687622 0.487460 0.304398 0.075 Uiso 1 1 calc R U . . .
C40 C 0.54311(14) 0.53448(8) 0.34976(11) 0.0511(5) Uani 1 1 d . . . . .
H40A H 0.529532 0.524309 0.308800 0.077 Uiso 1 1 calc R U . . .
H40B H 0.562984 0.577168 0.353679 0.077 Uiso 1 1 calc R U . . .
H40C H 0.488203 0.528743 0.369153 0.077 Uiso 1 1 calc R U . . .
C41 C 0.53324(12) 0.29381(8) 0.47355(7) 0.0405(4) Uani 1 1 d D . . . .
C45 C 0.78207(10) 0.39098(7) 0.19262(8) 0.0322(3) Uani 1 1 d . . . . .
C46 C 0.73682(11) 0.44202(7) 0.16559(8) 0.0370(4) Uani 1 1 d . . . . .
H46 H 0.773791 0.477472 0.164624 0.044 Uiso 1 1 calc R U . . .
C47 C 0.64690(11) 0.44950(7) 0.13993(8) 0.0332(3) Uani 1 1 d . . . . .
C48 C 0.88536(11) 0.39553(8) 0.19954(10) 0.0442(4) Uani 1 1 d . . . . .
H48A H 0.905947 0.417644 0.235161 0.066 Uiso 1 1 calc R U . . .
H48B H 0.905111 0.417510 0.166542 0.066 Uiso 1 1 calc R U . . .
H48C H 0.911732 0.354370 0.201376 0.066 Uiso 1 1 calc R U . . .
C49 C 0.62847(13) 0.50800(8) 0.10535(10) 0.0489(5) Uani 1 1 d . . . . .
H49A H 0.576529 0.501717 0.075848 0.073 Uiso 1 1 calc R U . . .
H49B H 0.682542 0.518825 0.086727 0.073 Uiso 1 1 calc R U . . .
H49C H 0.614462 0.541130 0.131187 0.073 Uiso 1 1 calc R U . . .
C50 C 0.79209(10) 0.28941(7) 0.23090(7) 0.0293(3) Uani 1 1 d . . . . .
C51 C 0.83820(10) 0.28678(7) 0.28710(7) 0.0316(3) Uani 1 1 d . . . . .
C52 C 0.88269(12) 0.23264(8) 0.30516(9) 0.0396(4) Uani 1 1 d . . . . .
H52 H 0.914279 0.230417 0.342900 0.048 Uiso 1 1 calc R U . . .
C53 C 0.88191(13) 0.18235(8) 0.26959(9) 0.0448(4) Uani 1 1 d . . . . .
H53 H 0.913365 0.146162 0.282597 0.054 Uiso 1 1 calc R U . . .
C54 C 0.83508(13) 0.18483(8) 0.21484(9) 0.0431(4) Uani 1 1 d . . . . .
H54 H 0.834093 0.149890 0.190614 0.052 Uiso 1 1 calc R U . . .
C55 C 0.78943(11) 0.23749(7) 0.19461(8) 0.0346(4) Uani 1 1 d . . . . .
C56 C 0.84006(11) 0.34013(7) 0.32890(8) 0.0346(4) Uani 1 1 d . . . . .
H56 H 0.811322 0.376159 0.307631 0.042 Uiso 1 1 calc R U . . .
C57 C 0.78476(12) 0.32543(8) 0.37888(8) 0.0405(4) Uani 1 1 d . . . . .
H57A H 0.721509 0.316480 0.363641 0.061 Uiso 1 1 calc R U . . .
H57B H 0.786096 0.360600 0.404954 0.061 Uiso 1 1 calc R U . . .
H57C H 0.811304 0.289800 0.400008 0.061 Uiso 1 1 calc R U . . .
C58 C 0.93805(12) 0.35760(9) 0.35260(9) 0.0453(4) Uani 1 1 d . . . . .
H58A H 0.964594 0.325130 0.378141 0.068 Uiso 1 1 calc R U . . .
H58B H 0.937290 0.395919 0.374282 0.068 Uiso 1 1 calc R U . . .
H58C H 0.974756 0.362896 0.320504 0.068 Uiso 1 1 calc R U . . .
C59 C 0.74074(13) 0.24014(8) 0.13388(8) 0.0411(4) Uani 1 1 d . . . . .
H59 H 0.687793 0.268536 0.134672 0.049 Uiso 1 1 calc R U . . .
C60 C 0.7024(2) 0.17845(10) 0.11168(11) 0.0690(7) Uani 1 1 d . . . . .
H60A H 0.752891 0.150740 0.106133 0.104 Uiso 1 1 calc R U . . .
H60B H 0.664420 0.184345 0.074855 0.104 Uiso 1 1 calc R U . . .
H60C H 0.665469 0.160764 0.139827 0.104 Uiso 1 1 calc R U . . .
C61 C 0.80302(19) 0.26756(14) 0.09257(11) 0.0701(7) Uani 1 1 d . . . . .
H61A H 0.823467 0.308129 0.106343 0.105 Uiso 1 1 calc R U . . .
H61B H 0.769429 0.271147 0.054014 0.105 Uiso 1 1 calc R U . . .
H61C H 0.856100 0.240972 0.090862 0.105 Uiso 1 1 calc R U . . .
C62 C 0.49618(11) 0.41568(7) 0.10672(7) 0.0302(3) Uani 1 1 d . . . . .
C63 C 0.42189(11) 0.44665(8) 0.12604(7) 0.0337(3) Uani 1 1 d . . . . .
C64 C 0.33866(13) 0.44727(10) 0.09098(9) 0.0455(4) Uani 1 1 d . . . . .
H64 H 0.287929 0.467909 0.103677 0.055 Uiso 1 1 calc R U . . .
C65 C 0.32910(14) 0.41820(10) 0.03792(9) 0.0517(5) Uani 1 1 d . . . . .
H65 H 0.272130 0.418975 0.014442 0.062 Uiso 1 1 calc R U . . .
C66 C 0.40209(15) 0.38827(10) 0.01934(8) 0.0489(5) Uani 1 1 d . . . . .
H66 H 0.395043 0.368765 -0.017257 0.059 Uiso 1 1 calc R U . . .
C67 C 0.48605(13) 0.38586(8) 0.05285(8) 0.0394(4) Uani 1 1 d . . . . .
C68 C 0.42921(11) 0.47839(8) 0.18424(8) 0.0358(4) Uani 1 1 d . . . . .
H68 H 0.493029 0.472618 0.202949 0.043 Uiso 1 1 calc R U . . .
C69 C 0.36538(13) 0.45007(9) 0.22373(8) 0.0447(4) Uani 1 1 d . . . . .
H69A H 0.302102 0.454622 0.206322 0.067 Uiso 1 1 calc R U . . .
H69B H 0.373228 0.470790 0.261186 0.067 Uiso 1 1 calc R U . . .
H69C H 0.379714 0.406567 0.229095 0.067 Uiso 1 1 calc R U . . .
C70 C 0.41212(14) 0.54739(9) 0.17830(9) 0.0481(4) Uani 1 1 d . . . . .
H70A H 0.455216 0.565223 0.153996 0.072 Uiso 1 1 calc R U . . .
H70B H 0.420651 0.566429 0.216537 0.072 Uiso 1 1 calc R U . . .
H70C H 0.349593 0.554582 0.160582 0.072 Uiso 1 1 calc R U . . .
C71 C 0.56538(16) 0.35192(11) 0.03111(9) 0.0535(5) Uani 1 1 d . . . . .
H71 H 0.612457 0.345439 0.064896 0.064 Uiso 1 1 calc R U . . .
C72 C 0.5386(2) 0.28926(11) 0.00644(12) 0.0754(8) Uani 1 1 d . . . . .
H72A H 0.510159 0.265442 0.035148 0.113 Uiso 1 1 calc R U . . .
H72B H 0.593088 0.267910 -0.003424 0.113 Uiso 1 1 calc R U . . .
H72C H 0.495195 0.294090 -0.028306 0.113 Uiso 1 1 calc R U . . .
C73 C 0.6092(2) 0.38986(14) -0.01265(15) 0.0897(10) Uani 1 1 d . . . . .
H73A H 0.564133 0.398182 -0.045925 0.135 Uiso 1 1 calc R U . . .
H73B H 0.660719 0.367355 -0.025345 0.135 Uiso 1 1 calc R U . . .
H73C H 0.630898 0.428565 0.005038 0.135 Uiso 1 1 calc R U . . .
C75 C 0.00681(18) 0.56189(12) 0.48956(10) 0.0618(6) Uani 1 1 d . . . . .
H75 H 0.011464 0.604470 0.482486 0.074 Uiso 0.5 1 calc R U P A 2
C76 C 0.07928(16) 0.53062(13) 0.51783(11) 0.0641(6) Uani 1 1 d . . . . .
H76 H 0.134281 0.551808 0.530083 0.077 Uiso 1 1 calc R U . . .
C77 C 0.07332(17) 0.46927(13) 0.52860(11) 0.0640(6) Uani 1 1 d . . . . .
H77 H 0.123753 0.448158 0.548390 0.077 Uiso 1 1 calc R U . . .
C42 C 0.6112(5) 0.2466(3) 0.4778(4) 0.071(2) Uani 0.5 1 d D U P B 1
H42A H 0.606628 0.222166 0.442401 0.107 Uiso 0.5 1 calc R U P B 1
H42B H 0.606458 0.219774 0.510913 0.107 Uiso 0.5 1 calc R U P B 1
H42C H 0.669956 0.267924 0.482714 0.107 Uiso 0.5 1 calc R U P B 1
C43 C 0.5345(7) 0.3309(6) 0.5293(4) 0.064(2) Uani 0.5 1 d D U P B 1
H43A H 0.594026 0.350740 0.537875 0.096 Uiso 0.5 1 calc R U P B 1
H43B H 0.523718 0.303593 0.561070 0.096 Uiso 0.5 1 calc R U P B 1
H43C H 0.486556 0.362073 0.524473 0.096 Uiso 0.5 1 calc R U P B 1
C44 C 0.4443(5) 0.2568(5) 0.4693(6) 0.067(3) Uani 0.5 1 d D U P B 1
H44A H 0.392337 0.284817 0.468471 0.100 Uiso 0.5 1 calc R U P B 1
H44B H 0.445230 0.229760 0.502829 0.100 Uiso 0.5 1 calc R U P B 1
H44C H 0.438665 0.232310 0.433962 0.100 Uiso 0.5 1 calc R U P B 1
C74 C 0.0137(3) 0.6260(2) 0.4813(2) 0.0597(11) Uani 0.5 1 d . . P C 1
H74B H -0.000742 0.635569 0.440227 0.090 Uiso 0.5 1 calc R U P C 1
H74A H 0.075974 0.639452 0.494380 0.090 Uiso 0.5 1 calc R U P C 1
H74C H -0.029308 0.647144 0.503451 0.090 Uiso 0.5 1 calc R U P C 1
C42A C 0.6304(4) 0.2714(4) 0.4939(4) 0.077(2) Uani 0.5 1 d D U P B 2
H42D H 0.653282 0.247196 0.463288 0.116 Uiso 0.5 1 calc R U P B 2
H42E H 0.629403 0.246127 0.528466 0.116 Uiso 0.5 1 calc R U P B 2
H42F H 0.670434 0.306701 0.502906 0.116 Uiso 0.5 1 calc R U P B 2
C43A C 0.5004(7) 0.3344(5) 0.5206(4) 0.069(3) Uani 0.5 1 d D U P B 2
H43D H 0.542369 0.368938 0.528304 0.104 Uiso 0.5 1 calc R U P B 2
H43E H 0.498668 0.310499 0.555933 0.104 Uiso 0.5 1 calc R U P B 2
H43F H 0.439129 0.349855 0.507595 0.104 Uiso 0.5 1 calc R U P B 2
C44A C 0.4667(6) 0.2402(4) 0.4627(6) 0.066(3) Uani 0.5 1 d D U P B 2
H44D H 0.408596 0.255039 0.443032 0.099 Uiso 0.5 1 calc R U P B 2
H44E H 0.456305 0.221570 0.499549 0.099 Uiso 0.5 1 calc R U P B 2
H44F H 0.492514 0.209649 0.438443 0.099 Uiso 0.5 1 calc R U P B 2
C79A C 0.4650(4) 0.0123(4) 0.4996(4) 0.099(2) Uani 0.33 1 d G U P D -2
C80A C 0.4369(4) -0.0388(4) 0.4668(4) 0.101(2) Uani 0.33 1 d DG U P D -2
H80A H 0.373878 -0.045386 0.455245 0.121 Uiso 0.33 1 calc R U P D -2
C81A C 0.5011(6) -0.0801(3) 0.4509(3) 0.088(2) Uani 0.33 1 d G U P D -2
H81A H 0.481897 -0.115023 0.428554 0.105 Uiso 0.33 1 calc R U P D -2
C82A C 0.5934(5) -0.0705(3) 0.4679(3) 0.074(2) Uani 0.33 1 d G U P D -2
H82A H 0.637233 -0.098734 0.457024 0.089 Uiso 0.33 1 calc R U P D -2
C83A C 0.6215(4) -0.0194(3) 0.5006(3) 0.0711(18) Uani 0.33 1 d G U P D -2
H83A H 0.684550 -0.012807 0.512187 0.085 Uiso 0.33 1 calc R U P D -2
C84A C 0.5573(5) 0.0219(3) 0.5165(4) 0.076(2) Uani 0.33 1 d DG U P D -2
H84A H 0.576531 0.056831 0.538878 0.091 Uiso 0.33 1 calc R U P D -2
C85A C 0.3955(9) 0.0600(7) 0.5135(6) 0.115(3) Uani 0.33 1 d D U P D -2
H85D H 0.407196 0.098544 0.494215 0.172 Uiso 0.33 1 calc R U P D -2
H85E H 0.400792 0.066587 0.555294 0.172 Uiso 0.33 1 calc R U P D -2
H85F H 0.333882 0.045647 0.499995 0.172 Uiso 0.33 1 calc R U P D -2
C79 C 0.4817(10) 0.0301(7) 0.5122(8) 0.092(3) Uani 0.17 1 d G U P E -1
C80 C 0.4169(9) -0.0096(7) 0.4851(8) 0.099(3) Uani 0.17 1 d DG U P E -1
H80 H 0.353772 -0.001183 0.485449 0.118 Uiso 0.17 1 calc R U P E -1
C81 C 0.4444(11) -0.0614(6) 0.4573(8) 0.088(3) Uani 0.17 1 d G U P E -1
H81 H 0.400026 -0.088524 0.438738 0.105 Uiso 0.17 1 calc R U P E -1
C82 C 0.5367(12) -0.0737(6) 0.4567(7) 0.087(3) Uani 0.17 1 d G U P E -1
H82 H 0.555460 -0.109152 0.437785 0.104 Uiso 0.17 1 calc R U P E -1
C83 C 0.6015(9) -0.0341(7) 0.4839(7) 0.084(3) Uani 0.17 1 d G U P E -1
H83 H 0.664642 -0.042439 0.483543 0.100 Uiso 0.17 1 calc R U P E -1
C84 C 0.5741(10) 0.0178(7) 0.5117(8) 0.084(3) Uani 0.17 1 d DG U P E -1
H84 H 0.618391 0.044902 0.530255 0.101 Uiso 0.17 1 calc R U P E -1
C85 C 0.4520(16) 0.0929(8) 0.5321(11) 0.107(4) Uani 0.17 1 d D U P E -1
H85B H 0.479927 0.100469 0.571586 0.160 Uiso 0.17 1 calc R U P E -1
H85A H 0.385468 0.093898 0.530985 0.160 Uiso 0.17 1 calc R U P E -1
H85C H 0.471726 0.124455 0.506432 0.160 Uiso 0.17 1 calc R U P E -1

loop_
_atom_site_aniso_label
_atom_site_aniso_U_11
_atom_site_aniso_U_22
_atom_site_aniso_U_33
_atom_site_aniso_U_23
_atom_site_aniso_U_13
_atom_site_aniso_U_12
Ca1 0.02116(15) 0.02101(14) 0.03312(17) 0.00042(11) 0.00881(11) -0.00298(10)
Ca2 0.02019(15) 0.02709(15) 0.03013(16) 0.00360(11) 0.00634(11) -0.00334(10)
N1 0.0211(6) 0.0226(6) 0.0305(6) -0.0015(5) 0.0058(5) 0.0002(4)
N2 0.0229(6) 0.0217(6) 0.0354(7) 0.0008(5) 0.0075(5) 0.0003(4)
N3 0.0220(6) 0.0232(6) 0.0375(7) 0.0004(5) 0.0076(5) 0.0017(5)
N4 0.0237(6) 0.0269(6) 0.0352(7) 0.0051(5) 0.0091(5) 0.0024(5)
C1 0.0269(7) 0.0222(7) 0.0334(8) 0.0013(6) 0.0048(6) -0.0021(5)
C2 0.0305(8) 0.0263(7) 0.0344(8) 0.0037(6) 0.0116(6) -0.0033(6)
C3 0.0244(7) 0.0278(7) 0.0306(8) -0.0032(6) 0.0076(6) -0.0025(6)
C4 0.0407(9) 0.0266(8) 0.0476(10) 0.0099(7) 0.0138(8) 0.0019(6)
C5 0.0354(9) 0.0381(9) 0.0635(12) 0.0054(8) 0.0269(9) 0.0011(7)
C6 0.0279(7) 0.0185(6) 0.0404(8) 0.0020(6) 0.0128(6) -0.0022(5)
C7 0.0301(8) 0.0215(7) 0.0460(9) 0.0030(6) 0.0101(7) 0.0002(6)
C8 0.0302(8) 0.0303(8) 0.0598(11) 0.0002(8) 0.0142(8) 0.0040(6)
C9 0.0417(10) 0.0307(8) 0.0556(11) -0.0038(8) 0.0241(8) 0.0023(7)
C10 0.0422(9) 0.0264(7) 0.0429(9) -0.0019(7) 0.0165(7) -0.0056(7)
C11 0.0322(8) 0.0219(7) 0.0405(9) 0.0027(6) 0.0124(7) -0.0047(6)
C12 0.0280(8) 0.0286(8) 0.0521(10) -0.0035(7) 0.0019(7) 0.0052(6)
C13 0.0744(16) 0.0488(12) 0.0707(15) -0.0061(11) -0.0248(12) 0.0259(11)
C14 0.0389(10) 0.0471(11) 0.0886(17) -0.0197(11) 0.0147(10) -0.0116(9)
C15 0.0356(8) 0.0293(8) 0.0385(9) -0.0015(7) 0.0058(7) -0.0030(6)
C16 0.0548(12) 0.0655(13) 0.0419(11) -0.0008(9) 0.0017(9) 0.0015(10)
C17 0.0311(9) 0.0405(9) 0.0551(11) -0.0041(8) 0.0071(8) -0.0054(7)
C18 0.0174(6) 0.0252(7) 0.0331(8) 0.0003(6) 0.0062(5) -0.0001(5)
C19 0.0239(7) 0.0340(8) 0.0353(8) -0.0029(6) 0.0031(6) 0.0009(6)
C20 0.0264(8) 0.0404(9) 0.0394(9) 0.0033(7) -0.0011(6) 0.0022(7)
C21 0.0235(7) 0.0302(8) 0.0500(10) 0.0059(7) 0.0039(7) 0.0031(6)
C22 0.0270(8) 0.0254(7) 0.0444(9) -0.0027(6) 0.0082(6) 0.0001(6)
C23 0.0216(7) 0.0279(7) 0.0323(8) -0.0009(6) 0.0071(6) -0.0015(5)
C24 0.0467(11) 0.0454(10) 0.0381(9) -0.0117(8) -0.0075(8) 0.0107(8)
C25 0.080(2) 0.098(2) 0.141(3) -0.080(2) 0.013(2) -0.0290(17)
C26 0.132(3) 0.089(2) 0.0515(15) -0.0193(14) 0.0302(16) 0.0196(19)
C27 0.0372(8) 0.0307(8) 0.0318(8) -0.0042(6) 0.0038(7) 0.0033(6)
C28 0.0566(13) 0.0758(15) 0.0391(10) -0.0106(10) 0.0166(9) -0.0099(11)
C29 0.0337(9) 0.0438(9) 0.0443(10) -0.0059(8) -0.0019(7) -0.0008(7)
C30 0.0419(10) 0.0372(9) 0.0360(9) -0.0028(7) 0.0117(7) -0.0138(7)
C31 0.0250(7) 0.0263(7) 0.0291(7) 0.0008(6) 0.0047(6) -0.0008(5)
C32 0.0261(7) 0.0263(7) 0.0342(8) 0.0022(6) 0.0042(6) -0.0013(6)
C33 0.0223(7) 0.0279(7) 0.0404(9) -0.0048(6) 0.0028(6) -0.0015(6)
C34 0.0274(8) 0.0373(8) 0.0322(8) -0.0056(7) -0.0002(6) -0.0002(6)
C35 0.0270(8) 0.0347(8) 0.0301(8) 0.0002(6) 0.0027(6) 0.0022(6)
C36 0.0284(7) 0.0245(7) 0.0308(8) 0.0016(6) 0.0029(6) -0.0018(6)
C37 0.0320(8) 0.0293(8) 0.0522(10) -0.0073(7) 0.0042(7) -0.0051(6)
C38 0.0603(13) 0.0418(10) 0.0601(13) -0.0179(9) 0.0047(10) -0.0163(9)
C39 0.0413(10) 0.0364(9) 0.0738(14) -0.0074(9) 0.0148(9) -0.0145(8)
C40 0.0433(10) 0.0277(8) 0.0813(15) -0.0019(9) 0.0027(10) -0.0029(7)
C41 0.0444(10) 0.0477(10) 0.0289(8) 0.0064(7) 0.0026(7) 0.0004(8)
C45 0.0223(7) 0.0299(7) 0.0458(9) 0.0000(7) 0.0095(6) -0.0011(6)
C46 0.0290(8) 0.0263(7) 0.0569(11) 0.0080(7) 0.0103(7) -0.0049(6)
C47 0.0304(8) 0.0259(7) 0.0448(9) 0.0066(7) 0.0116(7) 0.0018(6)
C48 0.0242(8) 0.0404(9) 0.0693(13) 0.0131(9) 0.0108(8) -0.0018(7)
C49 0.0373(10) 0.0368(9) 0.0729(14) 0.0237(9) 0.0081(9) -0.0023(7)
C50 0.0207(7) 0.0252(7) 0.0435(9) 0.0002(6) 0.0099(6) 0.0013(5)
C51 0.0211(7) 0.0294(7) 0.0450(9) 0.0009(7) 0.0067(6) 0.0018(6)
C52 0.0284(8) 0.0378(9) 0.0522(11) 0.0047(8) 0.0033(7) 0.0071(7)
C53 0.0375(9) 0.0314(8) 0.0656(13) 0.0034(8) 0.0066(8) 0.0122(7)
C54 0.0424(10) 0.0292(8) 0.0588(12) -0.0047(8) 0.0111(8) 0.0087(7)
C55 0.0305(8) 0.0296(8) 0.0454(10) -0.0022(7) 0.0117(7) 0.0027(6)
C56 0.0259(8) 0.0330(8) 0.0444(9) -0.0019(7) 0.0019(7) 0.0002(6)
C57 0.0306(8) 0.0440(9) 0.0475(10) -0.0049(8) 0.0067(7) -0.0001(7)
C58 0.0290(9) 0.0506(10) 0.0559(11) -0.0068(9) 0.0027(8) -0.0057(8)
C59 0.0445(10) 0.0351(9) 0.0446(10) -0.0064(7) 0.0088(8) 0.0089(7)
C60 0.0950(19) 0.0424(11) 0.0641(15) -0.0152(10) -0.0148(13) 0.0047(12)
C61 0.0656(16) 0.096(2) 0.0528(13) 0.0043(13) 0.0244(12) 0.0061(14)
C62 0.0291(8) 0.0282(7) 0.0343(8) 0.0079(6) 0.0078(6) 0.0004(6)
C63 0.0269(8) 0.0364(8) 0.0384(9) 0.0057(7) 0.0059(6) 0.0021(6)
C64 0.0311(9) 0.0578(11) 0.0470(10) 0.0013(9) 0.0020(8) 0.0077(8)
C65 0.0400(10) 0.0660(13) 0.0461(11) 0.0019(10) -0.0079(8) 0.0023(9)
C66 0.0578(12) 0.0530(11) 0.0343(9) 0.0000(8) -0.0017(8) 0.0028(9)
C67 0.0448(10) 0.0403(9) 0.0339(9) 0.0055(7) 0.0079(7) 0.0056(7)
C68 0.0254(8) 0.0421(9) 0.0403(9) -0.0002(7) 0.0057(6) 0.0077(6)
C69 0.0409(10) 0.0491(10) 0.0457(10) 0.0047(8) 0.0116(8) 0.0050(8)
C70 0.0485(11) 0.0424(10) 0.0541(12) 0.0004(9) 0.0091(9) 0.0048(8)
C71 0.0573(12) 0.0672(13) 0.0368(10) -0.0070(9) 0.0088(9) 0.0180(10)
C72 0.115(2) 0.0557(14) 0.0619(15) -0.0002(11) 0.0395(15) 0.0211(14)
C73 0.094(2) 0.0809(19) 0.106(2) -0.0182(17) 0.066(2) -0.0072(16)
C75 0.0656(15) 0.0703(14) 0.0535(13) -0.0178(11) 0.0241(11) 0.0008(12)
C76 0.0480(12) 0.0823(17) 0.0633(14) -0.0255(13) 0.0119(10) -0.0022(11)
C77 0.0554(13) 0.0828(17) 0.0550(13) -0.0196(12) 0.0113(10) 0.0072(12)
C42 0.076(4) 0.083(5) 0.057(5) 0.034(3) 0.011(3) 0.032(4)
C43 0.091(6) 0.077(4) 0.025(3) -0.001(3) 0.005(3) -0.013(4)
C44 0.087(5) 0.080(6) 0.032(4) 0.009(4) 0.006(4) -0.040(5)
C74 0.061(3) 0.064(3) 0.057(3) 0.005(2) 0.019(2) 0.016(2)
C42A 0.069(4) 0.105(6) 0.055(5) 0.039(4) -0.005(3) 0.021(4)
C43A 0.118(8) 0.062(3) 0.032(3) 0.003(3) 0.020(4) -0.017(5)
C44A 0.114(6) 0.052(4) 0.034(4) 0.010(3) 0.018(4) -0.028(4)
C79A 0.125(5) 0.101(5) 0.070(4) 0.027(4) 0.007(4) -0.015(4)
C80A 0.116(5) 0.106(5) 0.077(4) 0.024(4) -0.004(4) -0.025(4)
C81A 0.100(5) 0.085(4) 0.070(4) 0.017(3) -0.028(4) -0.033(4)
C82A 0.096(5) 0.070(4) 0.048(4) -0.013(3) -0.031(3) -0.021(4)
C83A 0.101(4) 0.062(4) 0.046(3) -0.008(3) -0.008(3) -0.024(3)
C84A 0.106(4) 0.068(4) 0.053(4) -0.007(3) 0.005(4) -0.013(4)
C85A 0.149(6) 0.109(6) 0.084(5) 0.023(5) 0.003(5) -0.020(5)
C79 0.121(5) 0.087(5) 0.066(5) 0.021(4) 0.001(4) -0.026(5)
C80 0.129(6) 0.091(6) 0.073(5) 0.019(5) -0.002(5) -0.027(5)
C81 0.110(5) 0.081(5) 0.069(5) 0.008(5) -0.002(5) -0.017(5)
C82 0.111(5) 0.080(5) 0.063(4) 0.007(4) -0.018(5) -0.026(5)
C83 0.110(5) 0.075(5) 0.060(5) 0.005(4) -0.014(4) -0.017(5)
C84 0.116(5) 0.074(5) 0.060(5) 0.000(5) -0.004(5) -0.019(5)
C85 0.140(7) 0.098(7) 0.080(6) 0.026(6) 0.006(6) -0.025(6)

loop_
_atom_type_symbol
_atom_type_description
_atom_type_scat_dispersion_real
_atom_type_scat_dispersion_imag
_atom_type_scat_source
C C 0.0181 0.0091 'International Tables Vol C Tables 4.2.6.8 and 6.1.1.4'
H H 0.0000 0.0000 'International Tables Vol C Tables 4.2.6.8 and 6.1.1.4'
Ca Ca 0.3641 1.2855 'International Tables Vol C Tables 4.2.6.8 and 6.1.1.4'
N N 0.0311 0.0180 'International Tables Vol C Tables 4.2.6.8 and 6.1.1.4'

loop_
_geom_angle_atom_site_label_1
_geom_angle_atom_site_label_2
_geom_angle_atom_site_label_3
_geom_angle
_geom_angle_site_symmetry_1
_geom_angle_site_symmetry_3
_geom_angle_publ_flag
H30A Ca1 H36 142.7(7) . . ?
N1 Ca1 H30A 122.8(3) . . ?
N1 Ca1 H36 90.4(4) . . ?
N1 Ca1 C30 141.69(6) . . ?
N1 Ca1 C31 113.61(5) . . ?
N2 Ca1 H30A 87.0(5) . . ?
N2 Ca1 H36 81.7(4) . . ?
N2 Ca1 N1 80.66(4) . . ?
N2 Ca1 C30 100.58(5) . . ?
N2 Ca1 C31 127.30(5) . . ?
C30 Ca1 H30A 21.8(2) . . ?
C30 Ca1 H36 127.9(4) . . ?
C31 Ca1 H30A 118.0(2) . . ?
C31 Ca1 H36 49.6(4) . . ?
C31 Ca1 C30 96.18(5) . . ?
H30B Ca2 H30C 31.8(7) . . ?
H30B Ca2 H32 131.8(9) . . ?
H30C Ca2 H32 151.2(6) . . ?
N3 Ca2 H30B 124.3(7) . . ?
N3 Ca2 H30C 109.8(3) . . ?
N3 Ca2 H32 98.0(4) . . ?
N3 Ca2 C30 130.48(5) . . ?
N3 Ca2 C31 118.81(5) . . ?
N4 Ca2 H30B 79.7(3) . . ?
N4 Ca2 H30C 105.4(7) . . ?
N4 Ca2 H32 85.5(4) . . ?
N4 Ca2 N3 81.77(4) . . ?
N4 Ca2 C30 101.36(6) . . ?
N4 Ca2 C31 129.24(5) . . ?
C30 Ca2 H30B 21.8(3) . . ?
C30 Ca2 H30C 21.3(3) . . ?
C30 Ca2 H32 131.5(4) . . ?
C30 Ca2 C31 97.40(5) . . ?
C31 Ca2 H30B 113.5(6) . . ?
C31 Ca2 H30C 108.8(6) . . ?
C31 Ca2 H32 48.2(4) . . ?
C3 N1 Ca1 127.03(10) . . ?
C3 N1 C18 119.58(12) . . ?
C18 N1 Ca1 113.34(9) . . ?
C1 N2 Ca1 125.73(10) . . ?
C1 N2 C6 118.49(12) . . ?
C6 N2 Ca1 115.21(9) . . ?
C45 N3 Ca2 124.51(10) . . ?
C45 N3 C50 120.55(13) . . ?
C50 N3 Ca2 114.85(9) . . ?
C47 N4 Ca2 123.69(11) . . ?
C47 N4 C62 119.83(13) . . ?
C62 N4 Ca2 116.05(9) . . ?
N2 C1 C2 124.18(13) . . ?
N2 C1 C4 120.26(14) . . ?
C2 C1 C4 115.49(14) . . ?
C1 C2 H2 113.7(11) . . ?
C1 C2 C3 130.42(14) . . ?
C3 C2 H2 115.0(11) . . ?
N1 C3 C2 124.24(14) . . ?
N1 C3 C5 120.69(14) . . ?
C2 C3 C5 115.03(14) . . ?
C1 C4 H4A 109.5 . . ?
C1 C4 H4B 109.5 . . ?
C1 C4 H4C 109.5 . . ?
H4A C4 H4B 109.5 . . ?
H4A C4 H4C 109.5 . . ?
H4B C4 H4C 109.5 . . ?
C3 C5 H5A 109.5 . . ?
C3 C5 H5B 109.5 . . ?
C3 C5 H5C 109.5 . . ?
H5A C5 H5B 109.5 . . ?
H5A C5 H5C 109.5 . . ?
H5B C5 H5C 109.5 . . ?
C7 C6 N2 121.13(14) . . ?
C7 C6 C11 120.50(14) . . ?
C11 C6 N2 118.12(14) . . ?
C6 C7 C12 121.19(14) . . ?
C8 C7 C6 118.86(16) . . ?
C8 C7 C12 119.83(15) . . ?
C7 C8 H8 119.6 . . ?
C9 C8 C7 120.83(16) . . ?
C9 C8 H8 119.6 . . ?
C8 C9 H9 119.9 . . ?
C8 C9 C10 120.15(16) . . ?
C10 C9 H9 119.9 . . ?
C9 C10 H10 119.4 . . ?
C9 C10 C11 121.21(17) . . ?
C11 C10 H10 119.4 . . ?
C6 C11 C15 120.55(14) . . ?
C10 C11 C6 118.36(15) . . ?
C10 C11 C15 121.07(15) . . ?
C7 C12 H12 107.8 . . ?
C7 C12 C13 113.44(15) . . ?
C7 C12 C14 109.00(16) . . ?
C13 C12 H12 107.8 . . ?
C13 C12 C14 110.74(18) . . ?
C14 C12 H12 107.8 . . ?
C12 C13 H13A 109.5 . . ?
C12 C13 H13B 109.5 . . ?
C12 C13 H13C 109.5 . . ?
H13A C13 H13B 109.5 . . ?
H13A C13 H13C 109.5 . . ?
H13B C13 H13C 109.5 . . ?
C12 C14 H14A 109.5 . . ?
C12 C14 H14B 109.5 . . ?
C12 C14 H14C 109.5 . . ?
H14A C14 H14B 109.5 . . ?
H14A C14 H14C 109.5 . . ?
H14B C14 H14C 109.5 . . ?
C11 C15 H15 106.7 . . ?
C11 C15 C17 112.39(14) . . ?
C16 C15 C11 113.75(15) . . ?
C16 C15 H15 106.7 . . ?
C16 C15 C17 110.17(15) . . ?
C17 C15 H15 106.7 . . ?
C15 C16 H16A 109.5 . . ?
C15 C16 H16B 109.5 . . ?
C15 C16 H16C 109.5 . . ?
H16A C16 H16B 109.5 . . ?
H16A C16 H16C 109.5 . . ?
H16B C16 H16C 109.5 . . ?
C15 C17 H17A 109.5 . . ?
C15 C17 H17B 109.5 . . ?
C15 C17 H17C 109.5 . . ?
H17A C17 H17B 109.5 . . ?
H17A C17 H17C 109.5 . . ?
H17B C17 H17C 109.5 . . ?
C19 C18 N1 118.29(13) . . ?
C23 C18 N1 121.75(13) . . ?
C23 C18 C19 119.80(13) . . ?
C18 C19 C24 120.74(14) . . ?
C20 C19 C18 119.12(15) . . ?
C20 C19 C24 120.13(15) . . ?
C19 C20 H20 119.3 . . ?
C21 C20 C19 121.33(16) . . ?
C21 C20 H20 119.3 . . ?
C20 C21 H21 120.4 . . ?
C20 C21 C22 119.21(15) . . ?
C22 C21 H21 120.4 . . ?
C21 C22 H22 119.2 . . ?
C21 C22 C23 121.54(15) . . ?
C23 C22 H22 119.2 . . ?
C18 C23 C27 122.44(13) . . ?
C22 C23 C18 118.94(14) . . ?
C22 C23 C27 118.61(14) . . ?
C19 C24 H24 107.2 . . ?
C25 C24 C19 111.23(18) . . ?
C25 C24 H24 107.2 . . ?
C25 C24 C26 111.9(3) . . ?
C26 C24 C19 111.80(19) . . ?
C26 C24 H24 107.2 . . ?
C24 C25 H25A 109.5 . . ?
C24 C25 H25B 109.5 . . ?
C24 C25 H25C 109.5 . . ?
H25A C25 H25B 109.5 . . ?
H25A C25 H25C 109.5 . . ?
H25B C25 H25C 109.5 . . ?
C24 C26 H26A 109.5 . . ?
C24 C26 H26B 109.5 . . ?
C24 C26 H26C 109.5 . . ?
H26A C26 H26B 109.5 . . ?
H26A C26 H26C 109.5 . . ?
H26B C26 H26C 109.5 . . ?
C23 C27 H27 108.3 . . ?
C23 C27 C28 111.98(15) . . ?
C23 C27 C29 110.47(14) . . ?
C28 C27 H27 108.3 . . ?
C29 C27 H27 108.3 . . ?
C29 C27 C28 109.50(15) . . ?
C27 C28 H28A 109.5 . . ?
C27 C28 H28B 109.5 . . ?
C27 C28 H28C 109.5 . . ?
H28A C28 H28B 109.5 . . ?
H28A C28 H28C 109.5 . . ?
H28B C28 H28C 109.5 . . ?
C27 C29 H29A 109.5 . . ?
C27 C29 H29B 109.5 . . ?
C27 C29 H29C 109.5 . . ?
H29A C29 H29B 109.5 . . ?
H29A C29 H29C 109.5 . . ?
H29B C29 H29C 109.5 . . ?
Ca1 C30 H30A 82.9(18) . . ?
Ca1 C30 H30B 136(2) . . ?
Ca1 C30 H30C 126(2) . . ?
H30A C30 H30B 101(3) . . ?
H30A C30 H30C 100(2) . . ?
Ca2 C30 Ca1 83.44(5) . . ?
Ca2 C30 H30A 165.8(18) . . ?
Ca2 C30 H30B 86(2) . . ?
Ca2 C30 H30C 91(2) . . ?
H30B C30 H30C 97(3) . . ?
Ca2 C31 Ca1 82.93(5) . . ?
C32 C31 Ca1 150.50(11) . . ?
C32 C31 Ca2 89.73(10) . . ?
C32 C31 C36 113.88(14) . . ?
C36 C31 Ca1 86.55(9) . . ?
C36 C31 Ca2 145.84(11) . . ?
C31 C32 H32 120.0(10) . . ?
C33 C32 H32 115.4(10) . . ?
C33 C32 C31 124.54(15) . . ?
C32 C33 C37 120.12(15) . . ?
C34 C33 C32 117.55(14) . . ?
C34 C33 C37 122.31(15) . . ?
C33 C34 H34 119.0 . . ?
C33 C34 C35 122.03(15) . . ?
C35 C34 H34 119.0 . . ?
C34 C35 C41 121.41(15) . . ?
C36 C35 C34 117.33(15) . . ?
C36 C35 C41 121.20(14) . . ?
C31 C36 H36 122.3(11) . . ?
C35 C36 H36 113.1(11) . . ?
C35 C36 C31 124.67(14) . . ?
C38 C37 C33 112.23(16) . . ?
C38 C37 C39 108.15(16) . . ?
C38 C37 C40 108.35(16) . . ?
C39 C37 C33 109.62(14) . . ?
C40 C37 C33 108.68(14) . . ?
C40 C37 C39 109.79(17) . . ?
C37 C38 H38A 109.5 . . ?
C37 C38 H38B 109.5 . . ?
C37 C38 H38C 109.5 . . ?
H38A C38 H38B 109.5 . . ?
H38A C38 H38C 109.5 . . ?
H38B C38 H38C 109.5 . . ?
C37 C39 H39A 109.5 . . ?
C37 C39 H39B 109.5 . . ?
C37 C39 H39C 109.5 . . ?
H39A C39 H39B 109.5 . . ?
H39A C39 H39C 109.5 . . ?
H39B C39 H39C 109.5 . . ?
C37 C40 H40A 109.5 . . ?
C37 C40 H40B 109.5 . . ?
C37 C40 H40C 109.5 . . ?
H40A C40 H40B 109.5 . . ?
H40A C40 H40C 109.5 . . ?
H40B C40 H40C 109.5 . . ?
C35 C41 C42 107.6(4) . . ?
C35 C41 C44 111.9(6) . . ?
C35 C41 C42A 106.4(4) . . ?
C35 C41 C43A 109.2(5) . . ?
C35 C41 C44A 112.6(6) . . ?
C43 C41 C35 114.5(6) . . ?
C43 C41 C42 111.3(5) . . ?
C43 C41 C44 105.2(7) . . ?
C44 C41 C42 106.1(6) . . ?
C43A C41 C42A 108.8(5) . . ?
C44A C41 C42A 111.4(6) . . ?
C44A C41 C43A 108.3(7) . . ?
N3 C45 C46 124.49(14) . . ?
N3 C45 C48 121.06(14) . . ?
C46 C45 C48 114.43(14) . . ?
C45 C46 H46 114.4 . . ?
C47 C46 C45 131.26(15) . . ?
C47 C46 H46 114.4 . . ?
N4 C47 C46 124.66(14) . . ?
N4 C47 C49 119.96(15) . . ?
C46 C47 C49 115.37(14) . . ?
C45 C48 H48A 109.5 . . ?
C45 C48 H48B 109.5 . . ?
C45 C48 H48C 109.5 . . ?
H48A C48 H48B 109.5 . . ?
H48A C48 H48C 109.5 . . ?
H48B C48 H48C 109.5 . . ?
C47 C49 H49A 109.5 . . ?
C47 C49 H49B 109.5 . . ?
C47 C49 H49C 109.5 . . ?
H49A C49 H49B 109.5 . . ?
H49A C49 H49C 109.5 . . ?
H49B C49 H49C 109.5 . . ?
C51 C50 N3 122.14(14) . . ?
C51 C50 C55 120.15(14) . . ?
C55 C50 N3 117.52(15) . . ?
C50 C51 C56 122.56(14) . . ?
C52 C51 C50 118.46(15) . . ?
C52 C51 C56 118.98(16) . . ?
C51 C52 H52 119.2 . . ?
C53 C52 C51 121.63(18) . . ?
C53 C52 H52 119.2 . . ?
C52 C53 H53 120.2 . . ?
C52 C53 C54 119.64(16) . . ?
C54 C53 H53 120.2 . . ?
C53 C54 H54 119.4 . . ?
C53 C54 C55 121.22(17) . . ?
C55 C54 H54 119.4 . . ?
C50 C55 C59 120.46(14) . . ?
C54 C55 C50 118.87(17) . . ?
C54 C55 C59 120.62(16) . . ?
C51 C56 H56 108.1 . . ?
C51 C56 C57 110.82(14) . . ?
C51 C56 C58 111.71(14) . . ?
C57 C56 H56 108.1 . . ?
C57 C56 C58 109.81(15) . . ?
C58 C56 H56 108.1 . . ?
C56 C57 H57A 109.5 . . ?
C56 C57 H57B 109.5 . . ?
C56 C57 H57C 109.5 . . ?
H57A C57 H57B 109.5 . . ?
H57A C57 H57C 109.5 . . ?
H57B C57 H57C 109.5 . . ?
C56 C58 H58A 109.5 . . ?
C56 C58 H58B 109.5 . . ?
C56 C58 H58C 109.5 . . ?
H58A C58 H58B 109.5 . . ?
H58A C58 H58C 109.5 . . ?
H58B C58 H58C 109.5 . . ?
C55 C59 H59 107.1 . . ?
C55 C59 C60 113.60(16) . . ?
C55 C59 C61 110.49(17) . . ?
C60 C59 H59 107.1 . . ?
C61 C59 H59 107.1 . . ?
C61 C59 C60 111.0(2) . . ?
C59 C60 H60A 109.5 . . ?
C59 C60 H60B 109.5 . . ?
C59 C60 H60C 109.5 . . ?
H60A C60 H60B 109.5 . . ?
H60A C60 H60C 109.5 . . ?
H60B C60 H60C 109.5 . . ?
C59 C61 H61A 109.5 . . ?
C59 C61 H61B 109.5 . . ?
C59 C61 H61C 109.5 . . ?
H61A C61 H61B 109.5 . . ?
H61A C61 H61C 109.5 . . ?
H61B C61 H61C 109.5 . . ?
C63 C62 N4 120.46(15) . . ?
C63 C62 C67 120.12(15) . . ?
C67 C62 N4 119.19(14) . . ?
C62 C63 C68 121.91(15) . . ?
C64 C63 C62 118.86(17) . . ?
C64 C63 C68 119.23(15) . . ?
C63 C64 H64 119.6 . . ?
C65 C64 C63 120.87(18) . . ?
C65 C64 H64 119.6 . . ?
C64 C65 H65 120.1 . . ?
C66 C65 C64 119.86(18) . . ?
C66 C65 H65 120.1 . . ?
C65 C66 H66 119.3 . . ?
C65 C66 C67 121.47(19) . . ?
C67 C66 H66 119.3 . . ?
C62 C67 C71 121.06(17) . . ?
C66 C67 C62 118.83(17) . . ?
C66 C67 C71 120.11(18) . . ?
C63 C68 H68 107.5 . . ?
C63 C68 C69 111.68(15) . . ?
C63 C68 C70 112.03(15) . . ?
C69 C68 H68 107.5 . . ?
C69 C68 C70 110.40(15) . . ?
C70 C68 H68 107.5 . . ?
C68 C69 H69A 109.5 . . ?
C68 C69 H69B 109.5 . . ?
C68 C69 H69C 109.5 . . ?
H69A C69 H69B 109.5 . . ?
H69A C69 H69C 109.5 . . ?
H69B C69 H69C 109.5 . . ?
C68 C70 H70A 109.5 . . ?
C68 C70 H70B 109.5 . . ?
C68 C70 H70C 109.5 . . ?
H70A C70 H70B 109.5 . . ?
H70A C70 H70C 109.5 . . ?
H70B C70 H70C 109.5 . . ?
C67 C71 H71 107.3 . . ?
C67 C71 C72 112.9(2) . . ?
C72 C71 H71 107.3 . . ?
C73 C71 C67 111.1(2) . . ?
C73 C71 H71 107.3 . . ?
C73 C71 C72 110.52(19) . . ?
C71 C72 H72A 109.5 . . ?
C71 C72 H72B 109.5 . . ?
C71 C72 H72C 109.5 . . ?
H72A C72 H72B 109.5 . . ?
H72A C72 H72C 109.5 . . ?
H72B C72 H72C 109.5 . . ?
C71 C73 H73A 109.5 . . ?
C71 C73 H73B 109.5 . . ?
C71 C73 H73C 109.5 . . ?
H73A C73 H73B 109.5 . . ?
H73A C73 H73C 109.5 . . ?
H73B C73 H73C 109.5 . . ?
C76 C75 H75 120.3 . . ?
C76 C75 C77 119.4(3) . 3_566 ?
C76 C75 C74 119.5(3) . . ?
C77 C75 H75 120.3 3_566 . ?
C77 C75 C74 121.0(3) 3_566 . ?
C75 C76 H76 119.6 . . ?
C77 C76 C75 120.9(2) . . ?
C77 C76 H76 119.6 . . ?
C75 C77 H77 120.2 3_566 . ?
C76 C77 C75 119.7(2) . 3_566 ?
C76 C77 H77 120.2 . . ?
C41 C42 H42A 109.5 . . ?
C41 C42 H42B 109.5 . . ?
C41 C42 H42C 109.5 . . ?
H42A C42 H42B 109.5 . . ?
H42A C42 H42C 109.5 . . ?
H42B C42 H42C 109.5 . . ?
C41 C43 H43A 109.5 . . ?
C41 C43 H43B 109.5 . . ?
C41 C43 H43C 109.5 . . ?
H43A C43 H43B 109.5 . . ?
H43A C43 H43C 109.5 . . ?
H43B C43 H43C 109.5 . . ?
C41 C44 H44A 109.5 . . ?
C41 C44 H44B 109.5 . . ?
C41 C44 H44C 109.5 . . ?
H44A C44 H44B 109.5 . . ?
H44A C44 H44C 109.5 . . ?
H44B C44 H44C 109.5 . . ?
C75 C74 H74B 109.5 . . ?
C75 C74 H74A 109.5 . . ?
C75 C74 H74C 109.5 . . ?
H74B C74 H74A 109.5 . . ?
H74B C74 H74C 109.5 . . ?
H74A C74 H74C 109.5 . . ?
C41 C42A H42D 109.5 . . ?
C41 C42A H42E 109.5 . . ?
C41 C42A H42F 109.5 . . ?
H42D C42A H42E 109.5 . . ?
H42D C42A H42F 109.5 . . ?
H42E C42A H42F 109.5 . . ?
C41 C43A H43D 109.5 . . ?
C41 C43A H43E 109.5 . . ?
C41 C43A H43F 109.5 . . ?
H43D C43A H43E 109.5 . . ?
H43D C43A H43F 109.5 . . ?
H43E C43A H43F 109.5 . . ?
C41 C44A H44D 109.5 . . ?
C41 C44A H44E 109.5 . . ?
C41 C44A H44F 109.5 . . ?
H44D C44A H44E 109.5 . . ?
H44D C44A H44F 109.5 . . ?
H44E C44A H44F 109.5 . . ?
C80A C79A C84A 120.0 . . ?
C80A C79A C85A 120.1(2) . . ?
C84A C79A C85A 119.7(2) . . ?
C79A C80A H80A 120.0 . . ?
C79A C80A C81A 120.0 . . ?
C81A C80A H80A 120.0 . . ?
C80A C81A H81A 120.0 . . ?
C80A C81A C82A 120.0 . . ?
C82A C81A H81A 120.0 . . ?
C81A C82A H82A 120.0 . . ?
C83A C82A C81A 120.0 . . ?
C83A C82A H82A 120.0 . . ?
C82A C83A H83A 120.0 . . ?
C82A C83A C84A 120.0 . . ?
C84A C83A H83A 120.0 . . ?
C79A C84A H84A 120.0 . . ?
C83A C84A C79A 120.0 . . ?
C83A C84A H84A 120.0 . . ?
C79A C85A H85D 109.5 . . ?
C79A C85A H85E 109.5 . . ?
C79A C85A H85F 109.5 . . ?
H85D C85A H85E 109.5 . . ?
H85D C85A H85F 109.5 . . ?
H85E C85A H85F 109.5 . . ?
C80 C79 C84 120.0 . . ?
C80 C79 C85 119.5(3) . . ?
C84 C79 C85 119.4(3) . . ?
C79 C80 H80 120.0 . . ?
C81 C80 C79 120.0 . . ?
C81 C80 H80 120.0 . . ?
C80 C81 H81 120.0 . . ?
C80 C81 C82 120.0 . . ?
C82 C81 H81 120.0 . . ?
C81 C82 H82 120.0 . . ?
C83 C82 C81 120.0 . . ?
C83 C82 H82 120.0 . . ?
C82 C83 H83 120.0 . . ?
C82 C83 C84 120.0 . . ?
C84 C83 H83 120.0 . . ?
C79 C84 H84 120.0 . . ?
C83 C84 C79 120.0 . . ?
C83 C84 H84 120.0 . . ?
C79 C85 H85B 109.5 . . ?
C79 C85 H85A 109.5 . . ?
C79 C85 H85C 109.5 . . ?
H85B C85 H85A 109.5 . . ?
H85B C85 H85C 109.5 . . ?
H85A C85 H85C 109.5 . . ?

loop_
_geom_bond_atom_site_label_1
_geom_bond_atom_site_label_2
_geom_bond_distance
_geom_bond_site_symmetry_2
_geom_bond_publ_flag
Ca1 H30A 2.61(3) . ?
Ca1 H36 2.530(19) . ?
Ca1 N1 2.3509(12) . ?
Ca1 N2 2.3304(12) . ?
Ca1 C30 2.5435(18) . ?
Ca1 C31 2.5400(15) . ?
Ca2 H30B 2.63(3) . ?
Ca2 H30C 2.70(3) . ?
Ca2 H32 2.616(18) . ?
Ca2 N3 2.3419(13) . ?
Ca2 N4 2.3296(13) . ?
Ca2 C30 2.5031(17) . ?
Ca2 C31 2.5324(15) . ?
N1 C3 1.3218(19) . ?
N1 C18 1.4340(18) . ?
N2 C1 1.331(2) . ?
N2 C6 1.4367(19) . ?
N3 C45 1.322(2) . ?
N3 C50 1.4333(19) . ?
N4 C47 1.327(2) . ?
N4 C62 1.432(2) . ?
C1 C2 1.407(2) . ?
C1 C4 1.518(2) . ?
C2 H2 0.954(19) . ?
C2 C3 1.410(2) . ?
C3 C5 1.512(2) . ?
C4 H4A 0.9800 . ?
C4 H4B 0.9800 . ?
C4 H4C 0.9800 . ?
C5 H5A 0.9800 . ?
C5 H5B 0.9800 . ?
C5 H5C 0.9800 . ?
C6 C7 1.407(2) . ?
C6 C11 1.412(2) . ?
C7 C8 1.399(2) . ?
C7 C12 1.519(2) . ?
C8 H8 0.9500 . ?
C8 C9 1.379(3) . ?
C9 H9 0.9500 . ?
C9 C10 1.382(3) . ?
C10 H10 0.9500 . ?
C10 C11 1.398(2) . ?
C11 C15 1.524(2) . ?
C12 H12 1.0000 . ?
C12 C13 1.530(3) . ?
C12 C14 1.535(3) . ?
C13 H13A 0.9800 . ?
C13 H13B 0.9800 . ?
C13 H13C 0.9800 . ?
C14 H14A 0.9800 . ?
C14 H14B 0.9800 . ?
C14 H14C 0.9800 . ?
C15 H15 1.0000 . ?
C15 C16 1.523(3) . ?
C15 C17 1.532(2) . ?
C16 H16A 0.9800 . ?
C16 H16B 0.9800 . ?
C16 H16C 0.9800 . ?
C17 H17A 0.9800 . ?
C17 H17B 0.9800 . ?
C17 H17C 0.9800 . ?
C18 C19 1.410(2) . ?
C18 C23 1.406(2) . ?
C19 C20 1.394(2) . ?
C19 C24 1.516(2) . ?
C20 H20 0.9500 . ?
C20 C21 1.380(2) . ?
C21 H21 0.9500 . ?
C21 C22 1.385(2) . ?
C22 H22 0.9500 . ?
C22 C23 1.392(2) . ?
C23 C27 1.523(2) . ?
C24 H24 1.0000 . ?
C24 C25 1.507(3) . ?
C24 C26 1.514(3) . ?
C25 H25A 0.9800 . ?
C25 H25B 0.9800 . ?
C25 H25C 0.9800 . ?
C26 H26A 0.9800 . ?
C26 H26B 0.9800 . ?
C26 H26C 0.9800 . ?
C27 H27 1.0000 . ?
C27 C28 1.536(3) . ?
C27 C29 1.528(2) . ?
C28 H28A 0.9800 . ?
C28 H28B 0.9800 . ?
C28 H28C 0.9800 . ?
C29 H29A 0.9800 . ?
C29 H29B 0.9800 . ?
C29 H29C 0.9800 . ?
C30 H30A 0.979(5) . ?
C30 H30B 0.979(5) . ?
C30 H30C 0.980(5) . ?
C31 C32 1.406(2) . ?
C31 C36 1.413(2) . ?
C32 H32 1.013(18) . ?
C32 C33 1.398(2) . ?
C33 C34 1.390(2) . ?
C33 C37 1.539(2) . ?
C34 H34 0.9500 . ?
C34 C35 1.397(2) . ?
C35 C36 1.393(2) . ?
C35 C41 1.532(2) . ?
C36 H36 1.006(19) . ?
C37 C38 1.534(3) . ?
C37 C39 1.537(3) . ?
C37 C40 1.534(3) . ?
C38 H38A 0.9800 . ?
C38 H38B 0.9800 . ?
C38 H38C 0.9800 . ?
C39 H39A 0.9800 . ?
C39 H39B 0.9800 . ?
C39 H39C 0.9800 . ?
C40 H40A 0.9800 . ?
C40 H40B 0.9800 . ?
C40 H40C 0.9800 . ?
C41 C42 1.540(4) . ?
C41 C43 1.531(4) . ?
C41 C44 1.535(4) . ?
C41 C42A 1.538(4) . ?
C41 C43A 1.533(4) . ?
C41 C44A 1.533(4) . ?
C45 C46 1.413(2) . ?
C45 C48 1.518(2) . ?
C46 H46 0.9500 . ?
C46 C47 1.402(2) . ?
C47 C49 1.521(2) . ?
C48 H48A 0.9800 . ?
C48 H48B 0.9800 . ?
C48 H48C 0.9800 . ?
C49 H49A 0.9800 . ?
C49 H49B 0.9800 . ?
C49 H49C 0.9800 . ?
C50 C51 1.409(2) . ?
C50 C55 1.415(2) . ?
C51 C52 1.396(2) . ?
C51 C56 1.519(2) . ?
C52 H52 0.9500 . ?
C52 C53 1.378(3) . ?
C53 H53 0.9500 . ?
C53 C54 1.383(3) . ?
C54 H54 0.9500 . ?
C54 C55 1.390(2) . ?
C55 C59 1.516(3) . ?
C56 H56 1.0000 . ?
C56 C57 1.532(3) . ?
C56 C58 1.537(2) . ?
C57 H57A 0.9800 . ?
C57 H57B 0.9800 . ?
C57 H57C 0.9800 . ?
C58 H58A 0.9800 . ?
C58 H58B 0.9800 . ?
C58 H58C 0.9800 . ?
C59 H59 1.0000 . ?
C59 C60 1.531(3) . ?
C59 C61 1.528(3) . ?
C60 H60A 0.9800 . ?
C60 H60B 0.9800 . ?
C60 H60C 0.9800 . ?
C61 H61A 0.9800 . ?
C61 H61B 0.9800 . ?
C61 H61C 0.9800 . ?
C62 C63 1.406(2) . ?
C62 C67 1.410(2) . ?
C63 C64 1.396(2) . ?
C63 C68 1.519(2) . ?
C64 H64 0.9500 . ?
C64 C65 1.385(3) . ?
C65 H65 0.9500 . ?
C65 C66 1.372(3) . ?
C66 H66 0.9500 . ?
C66 C67 1.389(3) . ?
C67 C71 1.521(3) . ?
C68 H68 1.0000 . ?
C68 C69 1.523(2) . ?
C68 C70 1.534(2) . ?
C69 H69A 0.9800 . ?
C69 H69B 0.9800 . ?
C69 H69C 0.9800 . ?
C70 H70A 0.9800 . ?
C70 H70B 0.9800 . ?
C70 H70C 0.9800 . ?
C71 H71 1.0000 . ?
C71 C72 1.522(3) . ?
C71 C73 1.516(4) . ?
C72 H72A 0.9800 . ?
C72 H72B 0.9800 . ?
C72 H72C 0.9800 . ?
C73 H73A 0.9800 . ?
C73 H73B 0.9800 . ?
C73 H73C 0.9800 . ?
C75 H75 0.9500 . ?
C75 C76 1.374(4) . ?
C75 C77 1.389(4) 3_566 ?
C75 C74 1.421(5) . ?
C76 H76 0.9500 . ?
C76 C77 1.370(4) . ?
C77 H77 0.9500 . ?
C42 H42A 0.9800 . ?
C42 H42B 0.9800 . ?
C42 H42C 0.9800 . ?
C43 H43A 0.9800 . ?
C43 H43B 0.9800 . ?
C43 H43C 0.9800 . ?
C44 H44A 0.9800 . ?
C44 H44B 0.9800 . ?
C44 H44C 0.9800 . ?
C74 H74B 0.9800 . ?
C74 H74A 0.9800 . ?
C74 H74C 0.9800 . ?
C42A H42D 0.9800 . ?
C42A H42E 0.9800 . ?
C42A H42F 0.9800 . ?
C43A H43D 0.9800 . ?
C43A H43E 0.9800 . ?
C43A H43F 0.9800 . ?
C44A H44D 0.9800 . ?
C44A H44E 0.9800 . ?
C44A H44F 0.9800 . ?
C79A C80A 1.3900 . ?
C79A C84A 1.3900 . ?
C79A C85A 1.525(13) . ?
C80A H80A 0.9500 . ?
C80A C81A 1.3900 . ?
C81A H81A 0.9500 . ?
C81A C82A 1.3900 . ?
C82A H82A 0.9500 . ?
C82A C83A 1.3900 . ?
C83A H83A 0.9500 . ?
C83A C84A 1.3900 . ?
C84A H84A 0.9500 . ?
C85A H85D 0.9800 . ?
C85A H85E 0.9800 . ?
C85A H85F 0.9800 . ?
C79 C80 1.3900 . ?
C79 C84 1.3900 . ?
C79 C85 1.530(13) . ?
C80 H80 0.9500 . ?
C80 C81 1.3900 . ?
C81 H81 0.9500 . ?
C81 C82 1.3900 . ?
C82 H82 0.9500 . ?
C82 C83 1.3900 . ?
C83 H83 0.9500 . ?
C83 C84 1.3900 . ?
C84 H84 0.9500 . ?
C85 H85B 0.9800 . ?
C85 H85A 0.9800 . ?
C85 H85C 0.9800 . ?

loop_
_geom_torsion_atom_site_label_1
_geom_torsion_atom_site_label_2
_geom_torsion_atom_site_label_3
_geom_torsion_atom_site_label_4
_geom_torsion
_geom_torsion_site_symmetry_1
_geom_torsion_site_symmetry_2
_geom_torsion_site_symmetry_3
_geom_torsion_site_symmetry_4
_geom_torsion_publ_flag
Ca1 N1 C3 C2 -1.2(2) . . . . ?
Ca1 N1 C3 C5 -178.48(12) . . . . ?
Ca1 N1 C18 C19 73.92(14) . . . . ?
Ca1 N1 C18 C23 -101.47(14) . . . . ?
Ca1 N2 C1 C2 21.9(2) . . . . ?
Ca1 N2 C1 C4 -161.42(12) . . . . ?
Ca1 N2 C6 C7 86.65(15) . . . . ?
Ca1 N2 C6 C11 -87.74(14) . . . . ?
Ca1 C31 C32 C33 130.1(2) . . . . ?
Ca1 C31 C36 C35 -158.26(15) . . . . ?
Ca2 N3 C45 C46 -11.1(2) . . . . ?
Ca2 N3 C45 C48 170.42(13) . . . . ?
Ca2 N3 C50 C51 -97.93(14) . . . . ?
Ca2 N3 C50 C55 77.02(15) . . . . ?
Ca2 N4 C47 C46 20.2(2) . . . . ?
Ca2 N4 C47 C49 -160.76(14) . . . . ?
Ca2 N4 C62 C63 78.04(16) . . . . ?
Ca2 N4 C62 C67 -96.47(15) . . . . ?
Ca2 C31 C32 C33 -154.92(14) . . . . ?
Ca2 C31 C36 C35 129.71(18) . . . . ?
N1 C18 C19 C20 -176.80(14) . . . . ?
N1 C18 C19 C24 4.4(2) . . . . ?
N1 C18 C23 C22 177.95(13) . . . . ?
N1 C18 C23 C27 -1.1(2) . . . . ?
N2 C1 C2 C3 7.9(3) . . . . ?
N2 C6 C7 C8 -177.44(14) . . . . ?
N2 C6 C7 C12 -1.4(2) . . . . ?
N2 C6 C11 C10 176.85(13) . . . . ?
N2 C6 C11 C15 -1.5(2) . . . . ?
N3 C45 C46 C47 -15.4(3) . . . . ?
N3 C50 C51 C52 176.50(14) . . . . ?
N3 C50 C51 C56 -2.6(2) . . . . ?
N3 C50 C55 C54 -176.85(15) . . . . ?
N3 C50 C55 C59 5.5(2) . . . . ?
N4 C62 C63 C64 -174.54(15) . . . . ?
N4 C62 C63 C68 4.4(2) . . . . ?
N4 C62 C67 C66 175.17(16) . . . . ?
N4 C62 C67 C71 -5.3(2) . . . . ?
C1 N2 C6 C7 -85.25(18) . . . . ?
C1 N2 C6 C11 100.37(17) . . . . ?
C1 C2 C3 N1 -19.3(3) . . . . ?
C1 C2 C3 C5 158.06(18) . . . . ?
C3 N1 C18 C19 -103.80(17) . . . . ?
C3 N1 C18 C23 80.81(18) . . . . ?
C4 C1 C2 C3 -169.01(17) . . . . ?
C6 N2 C1 C2 -167.19(15) . . . . ?
C6 N2 C1 C4 9.5(2) . . . . ?
C6 C7 C8 C9 1.4(2) . . . . ?
C6 C7 C12 C13 132.10(19) . . . . ?
C6 C7 C12 C14 -104.01(18) . . . . ?
C6 C11 C15 C16 156.03(16) . . . . ?
C6 C11 C15 C17 -77.90(18) . . . . ?
C7 C6 C11 C10 2.4(2) . . . . ?
C7 C6 C11 C15 -175.89(14) . . . . ?
C7 C8 C9 C10 1.1(3) . . . . ?
C8 C7 C12 C13 -51.9(2) . . . . ?
C8 C7 C12 C14 71.95(19) . . . . ?
C8 C9 C10 C11 -1.9(3) . . . . ?
C9 C10 C11 C6 0.1(2) . . . . ?
C9 C10 C11 C15 178.44(15) . . . . ?
C10 C11 C15 C16 -22.2(2) . . . . ?
C10 C11 C15 C17 103.83(18) . . . . ?
C11 C6 C7 C8 -3.2(2) . . . . ?
C11 C6 C7 C12 172.81(14) . . . . ?
C12 C7 C8 C9 -174.65(16) . . . . ?
C18 N1 C3 C2 176.17(14) . . . . ?
C18 N1 C3 C5 -1.1(2) . . . . ?
C18 C19 C20 C21 -0.9(2) . . . . ?
C18 C19 C24 C25 109.4(3) . . . . ?
C18 C19 C24 C26 -124.7(2) . . . . ?
C18 C23 C27 C28 -122.25(17) . . . . ?
C18 C23 C27 C29 115.41(16) . . . . ?
C19 C18 C23 C22 2.6(2) . . . . ?
C19 C18 C23 C27 -176.43(14) . . . . ?
C19 C20 C21 C22 1.8(3) . . . . ?
C20 C19 C24 C25 -69.4(3) . . . . ?
C20 C19 C24 C26 56.5(3) . . . . ?
C20 C21 C22 C23 -0.4(2) . . . . ?
C21 C22 C23 C18 -1.8(2) . . . . ?
C21 C22 C23 C27 177.30(14) . . . . ?
C22 C23 C27 C28 58.7(2) . . . . ?
C22 C23 C27 C29 -63.65(18) . . . . ?
C23 C18 C19 C20 -1.3(2) . . . . ?
C23 C18 C19 C24 179.92(15) . . . . ?
C24 C19 C20 C21 177.86(16) . . . . ?
C31 C32 C33 C34 0.9(2) . . . . ?
C31 C32 C33 C37 -177.45(14) . . . . ?
C32 C31 C36 C35 -0.3(2) . . . . ?
C32 C33 C34 C35 -0.8(2) . . . . ?
C32 C33 C37 C38 -178.36(16) . . . . ?
C32 C33 C37 C39 -58.2(2) . . . . ?
C32 C33 C37 C40 61.8(2) . . . . ?
C33 C34 C35 C36 0.1(2) . . . . ?
C33 C34 C35 C41 177.31(15) . . . . ?
C34 C33 C37 C38 3.4(2) . . . . ?
C34 C33 C37 C39 123.56(18) . . . . ?
C34 C33 C37 C40 -116.44(19) . . . . ?
C34 C35 C36 C31 0.4(2) . . . . ?
C34 C35 C41 C42 -104.1(4) . . . . ?
C34 C35 C41 C43 20.2(5) . . . . ?
C34 C35 C41 C44 139.7(4) . . . . ?
C34 C35 C41 C42A -76.6(4) . . . . ?
C34 C35 C41 C43A 40.8(5) . . . . ?
C34 C35 C41 C44A 161.1(5) . . . . ?
C36 C31 C32 C33 -0.4(2) . . . . ?
C36 C35 C41 C42 72.9(4) . . . . ?
C36 C35 C41 C43 -162.7(4) . . . . ?
C36 C35 C41 C44 -43.2(5) . . . . ?
C36 C35 C41 C42A 100.5(4) . . . . ?
C36 C35 C41 C43A -142.2(5) . . . . ?
C36 C35 C41 C44A -21.8(5) . . . . ?
C37 C33 C34 C35 177.56(15) . . . . ?
C41 C35 C36 C31 -176.75(15) . . . . ?
C45 N3 C50 C51 78.6(2) . . . . ?
C45 N3 C50 C55 -106.44(18) . . . . ?
C45 C46 C47 N4 10.1(3) . . . . ?
C45 C46 C47 C49 -169.0(2) . . . . ?
C47 N4 C62 C63 -94.67(19) . . . . ?
C47 N4 C62 C67 90.83(19) . . . . ?
C48 C45 C46 C47 163.2(2) . . . . ?
C50 N3 C45 C46 172.74(16) . . . . ?
C50 N3 C45 C48 -5.8(2) . . . . ?
C50 C51 C52 C53 -0.3(3) . . . . ?
C50 C51 C56 C57 111.12(17) . . . . ?
C50 C51 C56 C58 -126.08(17) . . . . ?
C50 C55 C59 C60 -151.13(19) . . . . ?
C50 C55 C59 C61 83.4(2) . . . . ?
C51 C50 C55 C54 -1.8(2) . . . . ?
C51 C50 C55 C59 -179.41(15) . . . . ?
C51 C52 C53 C54 -0.9(3) . . . . ?
C52 C51 C56 C57 -67.92(19) . . . . ?
C52 C51 C56 C58 54.9(2) . . . . ?
C52 C53 C54 C55 0.8(3) . . . . ?
C53 C54 C55 C50 0.6(3) . . . . ?
C53 C54 C55 C59 178.18(17) . . . . ?
C54 C55 C59 C60 31.3(3) . . . . ?
C54 C55 C59 C61 -94.2(2) . . . . ?
C55 C50 C51 C52 1.7(2) . . . . ?
C55 C50 C51 C56 -177.38(15) . . . . ?
C56 C51 C52 C53 178.75(16) . . . . ?
C62 N4 C47 C46 -167.71(17) . . . . ?
C62 N4 C47 C49 11.4(2) . . . . ?
C62 C63 C64 C65 -0.3(3) . . . . ?
C62 C63 C68 C69 -117.26(17) . . . . ?
C62 C63 C68 C70 118.31(17) . . . . ?
C62 C67 C71 C72 134.2(2) . . . . ?
C62 C67 C71 C73 -100.9(2) . . . . ?
C63 C62 C67 C66 0.6(3) . . . . ?
C63 C62 C67 C71 -179.83(17) . . . . ?
C63 C64 C65 C66 0.0(3) . . . . ?
C64 C63 C68 C69 61.7(2) . . . . ?
C64 C63 C68 C70 -62.8(2) . . . . ?
C64 C65 C66 C67 0.5(3) . . . . ?
C65 C66 C67 C62 -0.9(3) . . . . ?
C65 C66 C67 C71 179.6(2) . . . . ?
C66 C67 C71 C72 -46.2(3) . . . . ?
C66 C67 C71 C73 78.6(3) . . . . ?
C67 C62 C63 C64 -0.1(2) . . . . ?
C67 C62 C63 C68 178.85(15) . . . . ?
C68 C63 C64 C65 -179.24(18) . . . . ?
C75 C76 C77 C75 0.4(4) . . . 3_566 ?
C77 C75 C76 C77 -0.4(4) 3_566 . . . ?
C74 C75 C76 C77 177.3(3) . . . . ?
C79A C80A C81A C82A 0.0 . . . . ?
C80A C79A C84A C83A 0.0 . . . . ?
C80A C81A C82A C83A 0.0 . . . . ?
C81A C82A C83A C84A 0.0 . . . . ?
C82A C83A C84A C79A 0.0 . . . . ?
C84A C79A C80A C81A 0.0 . . . . ?
C85A C79A C80A C81A 175.8(11) . . . . ?
C85A C79A C84A C83A -175.8(11) . . . . ?
C79 C80 C81 C82 0.0 . . . . ?
C80 C79 C84 C83 0.0 . . . . ?
C80 C81 C82 C83 0.0 . . . . ?
C81 C82 C83 C84 0.0 . . . . ?
C82 C83 C84 C79 0.0 . . . . ?
C84 C79 C80 C81 0.0 . . . . ?
C85 C79 C80 C81 167.9(18) . . . . ?
C85 C79 C84 C83 -167.9(18) . . . . ?
